data_7210919
loop_
_publ_author_name
'Chierotti, Michele R.'
'Gaglioti, Katia'
'Gobetto, Roberto'
'Braga, Dario'
'Grepioni, Fabrizia'
'Maini, Lucia'

_publ_section_title
;
 From molecular crystals to salt co-crystals of barbituric acid via the
 carbonate ion and an improvement of the solid state properties
;
_journal_issue 37
_journal_name_full CrystEngComm
_journal_page_first 7598
_journal_paper_doi 10.1039/c3ce40938d
_journal_volume 15
_journal_year 2013
_chemical_formula_moiety 'Na1 C4 H3 N2 O3, C4 H4 N2 O3, 2(H2 O)'
_chemical_formula_sum 'C8 H11 N4 Na O8'
_chemical_formula_weight 314.20
_chemical_name_common NaBA_BA_2H2O
_chemical_name_systematic
;
 ?
;
_space_group_IT_number 2
_symmetry_cell_setting triclinic
_symmetry_space_group_name_Hall '-P 1'
_symmetry_space_group_name_H-M 'P -1'
_atom_sites_solution_hydrogens geom
_atom_sites_solution_primary direct
_atom_sites_solution_secondary difmap
_audit_creation_method SHELXL-97
_cell_angle_alpha 69.67(2)
_cell_angle_beta 80.22(2)
_cell_angle_gamma 80.44(1)
_cell_formula_units_Z 2
_cell_length_a 6.419(1)
_cell_length_b 10.026(2)
_cell_length_c 10.326(2)
_cell_measurement_reflns_used 4662
_cell_measurement_temperature 293(2)
_cell_measurement_theta_max 29.2439
_cell_measurement_theta_min 3.2474
_cell_volume 610.0(2)
_computing_cell_refinement
;
CrysAlisPro, Oxford Diffraction Ltd.,
Version 1.171.33.55 (release 05-01-2010 CrysAlis171 .NET)
(compiled Jan  5 2010,16:28:46)
;
_computing_data_collection
;
CrysAlisPro, Oxford Diffraction Ltd.,
Version 1.171.33.55 (release 05-01-2010 CrysAlis171 .NET)
(compiled Jan  5 2010,16:28:46)
;
_computing_data_reduction
;
CrysAlisPro, Oxford Diffraction Ltd.,
Version 1.171.33.55 (release 05-01-2010 CrysAlis171 .NET)
(compiled Jan  5 2010,16:28:46)
;
_computing_structure_refinement 'SHELXL-97 (Sheldrick, 2008)'
_diffrn_ambient_temperature 293(2)
_diffrn_detector_area_resol_mean 16.1340
_diffrn_measured_fraction_theta_full 0.999
_diffrn_measured_fraction_theta_max 0.892
_diffrn_measurement_device_type 'Xcalibur, Sapphire3'
_diffrn_measurement_method '\w scans'
_diffrn_radiation_monochromator graphite
_diffrn_radiation_source 'Enhance (Mo) X-ray Source'
_diffrn_radiation_type 'Mo K\a'
_diffrn_radiation_wavelength 0.71073
_diffrn_reflns_av_R_equivalents 0.0000
_diffrn_reflns_av_sigmaI/netI 0.0387
_diffrn_reflns_limit_h_max 8
_diffrn_reflns_limit_h_min -8
_diffrn_reflns_limit_k_max 13
_diffrn_reflns_limit_k_min -13
_diffrn_reflns_limit_l_max 13
_diffrn_reflns_limit_l_min -13
_diffrn_reflns_number 16020
_diffrn_reflns_theta_full 25.00
_diffrn_reflns_theta_max 29.33
_diffrn_reflns_theta_min 3.24
_exptl_absorpt_coefficient_mu 0.181
_exptl_absorpt_correction_T_max 1.00000
_exptl_absorpt_correction_T_min 0.97557
_exptl_absorpt_correction_type multi-scan
_exptl_absorpt_process_details
;
CrysAlisPro, Oxford Diffraction Ltd.,
Version 1.171.33.55 (release 05-01-2010 CrysAlis171 .NET)
(compiled Jan  5 2010,16:28:46)
Empirical absorption correction using spherical harmonics,
 implemented in SCALE3 ABSPACK scaling algorithm.
;
_exptl_crystal_colour colourless
_exptl_crystal_density_diffrn 1.711
_exptl_crystal_density_method 'not measured'
_exptl_crystal_description prism
_exptl_crystal_F_000 324
_exptl_crystal_size_max 0.3
_exptl_crystal_size_mid 0.2
_exptl_crystal_size_min 0.08
_refine_diff_density_max 0.466
_refine_diff_density_min -0.324
_refine_diff_density_rms 0.080
_refine_ls_extinction_method none
_refine_ls_goodness_of_fit_ref 0.991
_refine_ls_hydrogen_treatment mixed
_refine_ls_matrix_type full
_refine_ls_number_parameters 190
_refine_ls_number_reflns 16020
_refine_ls_number_restraints 0
_refine_ls_restrained_S_all 0.991
_refine_ls_R_factor_all 0.0982
_refine_ls_R_factor_gt 0.0720
_refine_ls_shift/su_max 0.000
_refine_ls_shift/su_mean 0.000
_refine_ls_structure_factor_coef Fsqd
_refine_ls_weighting_details 'calc w=1/[\s^2^(Fo^2^)+(0.1352P)^2^+0.0772P] where P=(Fo^2^+2Fc^2^)/3'
_refine_ls_weighting_scheme calc
_refine_ls_wR_factor_gt 0.1847
_refine_ls_wR_factor_ref 0.2032
_reflns_number_gt 11877
_reflns_number_total 16020
_reflns_threshold_expression >2\s(I)
_cod_data_source_file c3ce40938d.txt
_cod_data_source_block kg_177_2
_cod_depositor_comments
;
The following automatic conversions were performed:

'_symmetry_cell_setting' value 'Triclinic' changed to 'triclinic'
according to /home/saulius/struct/CIF-dictionaries/cif_core.dic
dictionary named 'cif_core.dic' version 2.4.2 from 2011-04-26.

Automatic conversion script
Id: cif_fix_values 1891 2012-01-12 08:04:46Z andrius 
;
_cod_original_sg_symbol_H-M P-1
_cod_database_code 7210919

loop_
_symmetry_equiv_pos_as_xyz
'x, y, z'
'-x, -y, -z'

loop_
_atom_site_label
_atom_site_type_symbol
_atom_site_fract_x
_atom_site_fract_y
_atom_site_fract_z
_atom_site_U_iso_or_equiv
_atom_site_adp_type
_atom_site_occupancy
_atom_site_symmetry_multiplicity
_atom_site_calc_flag
_atom_site_refinement_flags
H100 H 0.1795 0.5584 0.2990 0.050 Uiso 1 1 d .
H101 H 0.1679 0.6356 0.3812 0.050 Uiso 1 1 d .
H200 H -0.1817 0.9531 0.2002 0.050 Uiso 1 1 d .
H201 H -0.2969 0.8996 0.1399 0.050 Uiso 1 1 d .
O6 O 0.4210(2) 0.27163(11) -0.05878(12) 0.0425(3) Uani 1 1 d .
O2W O -0.1905(2) 0.94898(12) 0.11954(11) 0.0376(3) Uani 1 1 d .
C2 C 0.2087(3) 0.62891(15) -0.10638(15) 0.0251(3) Uani 1 1 d .
C4 C 0.2859(3) 0.60220(15) -0.33480(15) 0.0249(3) Uani 1 1 d .
C5 C 0.3223(3) 0.44450(15) -0.26876(14) 0.0270(4) Uani 1 1 d .
H5A H 0.4497 0.4087 -0.3177 0.032 Uiso 1 1 calc R
H5B H 0.2039 0.4032 -0.2814 0.032 Uiso 1 1 calc R
C6 C 0.3462(3) 0.39254(15) -0.11845(15) 0.0254(3) Uani 1 1 d .
C12 C 0.3049(3) 1.01724(15) 0.28844(15) 0.0246(3) Uani 1 1 d .
C13 C 0.2358(3) 1.04617(15) 0.51654(14) 0.0230(3) Uani 1 1 d .
C15 C 0.2337(3) 1.19357(15) 0.45471(15) 0.0270(4) Uani 1 1 d .
H15 H 0.2092 1.2519 0.5101 0.032 Uiso 1 1 calc R
C16 C 0.2678(3) 1.25420(15) 0.31159(15) 0.0250(3) Uani 1 1 d .
N1 N 0.2716(2) 0.48681(12) -0.04713(12) 0.0255(3) Uani 1 1 d .
H1 H 0.2638 0.4536 0.0421 0.031 Uiso 1 1 calc R
N3 N 0.2262(2) 0.68217(13) -0.24858(12) 0.0270(3) Uani 1 1 d .
H3 H 0.1973 0.7731 -0.2865 0.032 Uiso 1 1 calc R
N11 N 0.3023(2) 1.16213(12) 0.23406(12) 0.0259(3) Uani 1 1 d .
H11 H 0.3237 1.1994 0.1450 0.031 Uiso 1 1 calc R
N13 N 0.2729(2) 0.96481(12) 0.42772(12) 0.0247(3) Uani 1 1 d .
H13 H 0.2756 0.8735 0.4654 0.030 Uiso 1 1 calc R
Na1 Na 0.17369(11) 0.84486(6) 0.09471(6) 0.03361(18) Uani 1 1 d .
O2 O 0.1436(2) 0.70607(11) -0.03634(12) 0.0426(3) Uani 1 1 d .
O1W O 0.1285(2) 0.63491(12) 0.30134(12) 0.0428(3) Uani 1 1 d .
O4 O 0.3017(2) 0.65768(11) -0.46033(10) 0.0376(3) Uani 1 1 d .
O12 O 0.3365(2) 0.94067(11) 0.21461(11) 0.0333(3) Uani 1 1 d .
O14 O 0.2089(2) 0.97726(10) 0.64473(10) 0.0322(3) Uani 1 1 d .
O16 O 0.2704(2) 1.38570(10) 0.24236(10) 0.0333(3) Uani 1 1 d .

loop_
_atom_site_aniso_label
_atom_site_aniso_U_11
_atom_site_aniso_U_22
_atom_site_aniso_U_33
_atom_site_aniso_U_23
_atom_site_aniso_U_13
_atom_site_aniso_U_12
O6 0.0635(9) 0.0254(6) 0.0267(6) -0.0025(5) -0.0019(6) 0.0104(6)
O2W 0.0390(8) 0.0440(7) 0.0332(6) -0.0167(5) 0.0025(6) -0.0123(6)
C2 0.0298(9) 0.0238(8) 0.0231(8) -0.0067(6) -0.0057(7) -0.0063(7)
C4 0.0271(9) 0.0223(7) 0.0242(8) -0.0045(6) -0.0038(7) -0.0056(7)
C5 0.0343(10) 0.0225(7) 0.0239(8) -0.0073(6) -0.0036(7) -0.0029(7)
C6 0.0257(9) 0.0257(8) 0.0208(7) -0.0033(6) 0.0017(7) -0.0066(7)
C12 0.0248(9) 0.0250(8) 0.0234(8) -0.0075(6) -0.0021(7) -0.0030(6)
C13 0.0239(9) 0.0258(7) 0.0199(7) -0.0068(6) -0.0063(7) -0.0027(6)
C15 0.0349(10) 0.0263(8) 0.0229(8) -0.0117(6) -0.0060(7) -0.0011(7)
C16 0.0271(9) 0.0213(7) 0.0258(8) -0.0065(6) -0.0040(7) -0.0031(7)
N1 0.0353(8) 0.0206(6) 0.0192(6) -0.0046(5) -0.0051(6) -0.0021(6)
N3 0.0354(9) 0.0234(6) 0.0201(6) -0.0041(5) -0.0056(6) -0.0018(6)
N11 0.0392(9) 0.0216(6) 0.0146(6) -0.0028(5) -0.0034(6) -0.0038(6)
N13 0.0346(8) 0.0175(6) 0.0207(6) -0.0039(5) -0.0061(6) -0.0022(6)
Na1 0.0439(4) 0.0293(3) 0.0321(4) -0.0141(3) -0.0086(3) -0.0036(3)
O2 0.0733(10) 0.0269(6) 0.0309(6) -0.0154(5) -0.0063(7) -0.0016(6)
O1W 0.0540(9) 0.0370(7) 0.0422(7) -0.0175(5) -0.0128(7) -0.0016(6)
O4 0.0588(9) 0.0307(6) 0.0206(6) -0.0045(4) -0.0058(6) -0.0050(6)
O12 0.0488(8) 0.0291(6) 0.0277(6) -0.0167(5) -0.0031(6) -0.0057(5)
O14 0.0485(8) 0.0280(6) 0.0171(5) -0.0031(4) -0.0032(6) -0.0067(5)
O16 0.0542(9) 0.0193(5) 0.0225(6) -0.0026(4) -0.0038(6) -0.0037(5)

loop_
_atom_type_symbol
_atom_type_description
_atom_type_scat_dispersion_real
_atom_type_scat_dispersion_imag
_atom_type_scat_source
C C 0.0033 0.0016 'International Tables Vol C Tables 4.2.6.8 and 6.1.1.4'
H H 0.0000 0.0000 'International Tables Vol C Tables 4.2.6.8 and 6.1.1.4'
N N 0.0061 0.0033 'International Tables Vol C Tables 4.2.6.8 and 6.1.1.4'
Na Na 0.0362 0.0249 'International Tables Vol C Tables 4.2.6.8 and 6.1.1.4'
O O 0.0106 0.0060 'International Tables Vol C Tables 4.2.6.8 and 6.1.1.4'

loop_
_geom_angle_atom_site_label_1
_geom_angle_atom_site_label_2
_geom_angle_atom_site_label_3
_geom_angle
_geom_angle_site_symmetry_1
_geom_angle_site_symmetry_3
C6 O6 Na1 127.15(11) . 2_665
Na1 O2W Na1 98.00(5) . 2_575
O2 C2 N1 121.54(14) . .
O2 C2 N3 121.20(14) . .
N1 C2 N3 117.25(13) . .
O4 C4 N3 121.23(13) . .
O4 C4 C5 121.49(14) . .
N3 C4 C5 117.24(12) . .
C4 C5 C6 115.91(13) . .
O6 C6 N1 120.71(13) . .
O6 C6 C5 122.57(14) . .
N1 C6 C5 116.67(13) . .
O12 C12 N13 122.84(13) . .
O12 C12 N11 122.15(13) . .
N13 C12 N11 115.01(13) . .
O14 C13 C15 127.10(14) . .
O14 C13 N13 116.02(13) . .
C15 C13 N13 116.88(12) . .
C16 C15 C13 120.56(14) . .
O16 C16 C15 127.03(14) . .
O16 C16 N11 115.72(12) . .
C15 C16 N11 117.25(12) . .
C6 N1 C2 125.19(12) . .
C2 N3 C4 125.07(12) . .
C12 N11 C16 124.91(12) . .
C12 N13 C13 125.38(12) . .
O12 Na1 O2 157.38(6) . .
O12 Na1 O2W 102.97(5) . .
O2 Na1 O2W 99.64(5) . .
O12 Na1 O1W 89.69(4) . .
O2 Na1 O1W 88.09(4) . .
O2W Na1 O1W 94.69(5) . .
O12 Na1 O2W 95.00(4) . 2_575
O2 Na1 O2W 88.46(4) . 2_575
O2W Na1 O2W 82.00(5) . 2_575
O1W Na1 O2W 174.76(5) . 2_575
O12 Na1 O6 78.62(5) . 2_665
O2 Na1 O6 78.78(5) . 2_665
O2W Na1 O6 178.14(4) . 2_665
O1W Na1 O6 86.27(5) . 2_665
O2W Na1 O6 96.92(5) 2_575 2_665
O12 Na1 Na1 101.87(4) . 2_575
O2 Na1 Na1 95.28(4) . 2_575
O2W Na1 Na1 41.43(3) . 2_575
O1W Na1 Na1 135.98(5) . 2_575
O2W Na1 Na1 40.57(3) 2_575 2_575
O6 Na1 Na1 137.48(4) 2_665 2_575
C2 O2 Na1 155.56(13) . .
C12 O12 Na1 143.60(12) . .

loop_
_geom_bond_atom_site_label_1
_geom_bond_atom_site_label_2
_geom_bond_distance
_geom_bond_site_symmetry_2
O6 C6 1.2116(17) .
O6 Na1 2.6894(15) 2_665
O2W Na1 2.4065(15) .
O2W Na1 2.4483(14) 2_575
C2 O2 1.2146(17) .
C2 N1 1.3616(17) .
C2 N3 1.3686(18) .
C4 O4 1.2137(17) .
C4 N3 1.3640(18) .
C4 C5 1.4837(19) .
C5 C6 1.482(2) .
C6 N1 1.3707(19) .
C12 O12 1.2305(17) .
C12 N13 1.3406(18) .
C12 N11 1.3618(17) .
C13 O14 1.2593(17) .
C13 C15 1.3902(19) .
C13 N13 1.3945(18) .
C15 C16 1.383(2) .
C16 O16 1.2640(16) .
C16 N11 1.3883(18) .
Na1 O12 2.2687(13) .
Na1 O2 2.3003(13) .
Na1 O1W 2.4370(14) .
Na1 O2W 2.4483(14) 2_575
Na1 O6 2.6894(15) 2_665
Na1 Na1 3.6640(15) 2_575
